data_4079657
loop_
_publ_author_name
'Kano, Naokazu'
'Yoshinari, Naohito'
'Shibata, Yusuke'
'Miyachi, Mariko'
'Kawashima, Takayuki'
'Enomoto, Masaya'
'Okazawa, Atsushi'
'Kojima, Norimichi'
'Guo, Jing-Dong'
'Nagase, Shigeru'

_publ_section_title
;
 Anionic Iron Complexes with a Bond between an Ate-Type Pentacoordinated
 Germanium and an Iron Atom
;
_journal_issue 23
_journal_name_full Organometallics
_journal_page_first 8059
_journal_paper_doi 10.1021/om300915y
_journal_volume 31
_journal_year 2012
_chemical_formula_moiety 'C27 H17 F12 Fe Ge O4, C10 H16 N'
_chemical_formula_sum 'C37 H33 F12 Fe Ge N O4'
_chemical_formula_weight 912.08
_chemical_name_systematic
; 
 ? 
;
_space_group_IT_number 14
_symmetry_cell_setting monoclinic
_symmetry_space_group_name_Hall '-P 2yn'
_symmetry_space_group_name_H-M 'P 1 21/n 1'
_atom_sites_solution_hydrogens geom
_atom_sites_solution_primary direct
_atom_sites_solution_secondary difmap
_audit_creation_method SHELXL-97
_cell_angle_alpha 90.00
_cell_angle_beta 93.267(3)
_cell_angle_gamma 90.00
_cell_formula_units_Z 4
_cell_length_a 9.703(2)
_cell_length_b 18.313(5)
_cell_length_c 20.760(5)
_cell_measurement_reflns_used 8952
_cell_measurement_temperature 113(2)
_cell_measurement_theta_max 27.5029
_cell_measurement_theta_min 3.0085
_cell_volume 3682.9(15)
_computing_cell_refinement 'CrystalClear (Rigaku/MSC Inc., 2006)'
_computing_data_collection 'CrystalClear (Rigaku/MSC Inc., 2006)'
_computing_data_reduction 'CrystalClear (Rigaku/MSC Inc., 2006)'
_computing_structure_refinement 'SHELXL-97 (Sheldrick, 1997)'
_computing_structure_solution 'SHELXS-97 (Sheldrick, 1990)'
_diffrn_ambient_temperature 113(2)
_diffrn_detector_area_resol_mean 28.5714
_diffrn_measured_fraction_theta_full 0.989
_diffrn_measured_fraction_theta_max 0.989
_diffrn_measurement_details
;
scan:
    Number of images: 360
               Slice: -110.0000 - 70.0000
         Image width: 0.5000
            Exp time: 24.0000
       Rotation axis: Omega
               Omega: 0.0000
                 Chi: 45.0000
                 Phi: 0.0000
                 XTD: 45.0216
              2theta: -19.9478
scan:
    Number of images: 360
               Slice: -110.0000 - 70.0000
         Image width: 0.5000
            Exp time: 24.0000
       Rotation axis: Omega
               Omega: 0.0000
                 Chi: 45.0000
                 Phi: 90.0000
                 XTD: 45.0216
              2theta: -19.9478

;
_diffrn_measurement_device
;
Saturn724 (4x4 bin mode)
;
_diffrn_measurement_device_details
;
AFC10: Fixed Chi 2 circle
;
_diffrn_measurement_method dtprofit.ref
_diffrn_orient_matrix_type d*Trek
_diffrn_orient_matrix_UB_11 0.0433
_diffrn_orient_matrix_UB_12 -0.0374
_diffrn_orient_matrix_UB_13 -0.0859
_diffrn_orient_matrix_UB_21 0.0074
_diffrn_orient_matrix_UB_22 -0.0481
_diffrn_orient_matrix_UB_23 0.0247
_diffrn_orient_matrix_UB_31 -0.0421
_diffrn_orient_matrix_UB_32 -0.0156
_diffrn_orient_matrix_UB_33 -0.0178
_diffrn_radiation_detector CCD
_diffrn_radiation_monochromator graphite
_diffrn_radiation_source 'fine-focus sealed tube'
_diffrn_radiation_type MoK\a
_diffrn_radiation_wavelength 0.71070
_diffrn_reflns_av_R_equivalents 0.0334
_diffrn_reflns_av_sigmaI/netI 0.0389
_diffrn_reflns_limit_h_max 11
_diffrn_reflns_limit_h_min -12
_diffrn_reflns_limit_k_max 23
_diffrn_reflns_limit_k_min -21
_diffrn_reflns_limit_l_max 26
_diffrn_reflns_limit_l_min -26
_diffrn_reflns_number 27203
_diffrn_reflns_reduction_process 'Lp corrections applied'
_diffrn_reflns_theta_full 27.47
_diffrn_reflns_theta_max 27.47
_diffrn_reflns_theta_min 3.01
_exptl_absorpt_coefficient_mu 1.312
_exptl_absorpt_correction_T_max 0.7793
_exptl_absorpt_correction_T_min 0.6218
_exptl_absorpt_correction_type multi-scan
_exptl_absorpt_process_details
;
Jacobson, R. (1998),  private communication
;
_exptl_crystal_colour 'Pale Yellow'
_exptl_crystal_density_diffrn 1.645
_exptl_crystal_density_method 'not measured'
_exptl_crystal_description Block
_exptl_crystal_F_000 1840
_exptl_crystal_size_max 0.40
_exptl_crystal_size_mid 0.20
_exptl_crystal_size_min 0.20
_refine_diff_density_max 0.908
_refine_diff_density_min -1.100
_refine_diff_density_rms 0.102
_refine_ls_extinction_method none
_refine_ls_goodness_of_fit_ref 1.084
_refine_ls_hydrogen_treatment riding
_refine_ls_matrix_type full
_refine_ls_number_parameters 510
_refine_ls_number_reflns 8358
_refine_ls_number_restraints 0
_refine_ls_restrained_S_all 1.084
_refine_ls_R_factor_all 0.0650
_refine_ls_R_factor_gt 0.0555
_refine_ls_shift/su_max 0.005
_refine_ls_shift/su_mean 0.000
_refine_ls_structure_factor_coef Fsqd
_refine_ls_weighting_details 'calc w=1/[\s^2^(Fo^2^)+(0.0622P)^2^+9.1641P] where P=(Fo^2^+2Fc^2^)/3'
_refine_ls_weighting_scheme calc
_refine_ls_wR_factor_gt 0.1391
_refine_ls_wR_factor_ref 0.1463
_reflns_number_gt 6990
_reflns_number_total 8358
_reflns_threshold_expression >2sigma(I)
_cod_data_source_file om300915y_si_002.cif
_cod_data_source_block gefebn20
_cod_depositor_comments
;
The following automatic conversions were performed:
'_atom_site_symetry_multiplicity' tag replaced with
'_atom_site_symmetry_multiplicity'.

Automatic conversion script
Id: cif_correct_tags 1440 2010-10-19 06:21:57Z saulius 

The following automatic conversions were performed:

'_exptl_absorpt_correction_type' value 'Multi-scan' changed to
'multi-scan' according to
/home/saulius/struct/CIF-dictionaries/cif_core.dic dictionary named
'cif_core.dic' version 2.4.2 from 2011-04-26.

Automatic conversion script
Id: cif_fix_values 1891 2012-01-12 08:04:46Z andrius 
;
_cod_original_sg_symbol_H-M 'P 21/n'
_cod_database_code 4079657

loop_
_symmetry_equiv_pos_as_xyz
'x, y, z'
'-x+1/2, y+1/2, -z+1/2'
'-x, -y, -z'
'x-1/2, -y-1/2, z-1/2'

loop_
_atom_site_label
_atom_site_type_symbol
_atom_site_fract_x
_atom_site_fract_y
_atom_site_fract_z
_atom_site_U_iso_or_equiv
_atom_site_adp_type
_atom_site_occupancy
_atom_site_symmetry_multiplicity
_atom_site_calc_flag
_atom_site_refinement_flags
Ge1 Ge 0.18074(4) 0.224718(18) 0.862592(17) 0.02015(11) Uani 1 1 d .
O1 O 0.0788(3) 0.31614(13) 0.89024(11) 0.0234(5) Uani 1 1 d .
O2 O 0.3132(3) 0.14597(13) 0.83330(11) 0.0233(5) Uani 1 1 d .
C1 C 0.3131(4) 0.25537(19) 0.93284(16) 0.0239(7) Uani 1 1 d .
C2 C 0.4364(4) 0.2204(2) 0.95210(17) 0.0265(7) Uani 1 1 d .
H1 H 0.4609 0.1762 0.9317 0.032 Uiso 1 1 calc R
C3 C 0.5238(4) 0.2497(2) 1.00082(19) 0.0343(8) Uani 1 1 d .
H2 H 0.6071 0.2249 1.0134 0.041 Uiso 1 1 calc R
C4 C 0.4916(4) 0.3146(2) 1.03153(19) 0.0351(9) Uani 1 1 d .
C5 C 0.3689(4) 0.3496(2) 1.01253(18) 0.0311(8) Uani 1 1 d .
H3 H 0.3455 0.3942 1.0326 0.037 Uiso 1 1 calc R
C6 C 0.2796(4) 0.31989(19) 0.96424(17) 0.0253(7) Uani 1 1 d .
C7 C 0.1405(4) 0.35370(18) 0.94140(16) 0.0241(7) Uani 1 1 d .
C8 C 0.1576(4) 0.4336(2) 0.91928(19) 0.0320(8) Uani 1 1 d .
C9 C 0.0432(4) 0.3521(2) 0.99803(18) 0.0301(8) Uani 1 1 d .
C10 C 0.5887(5) 0.3463(3) 1.0840(2) 0.0494(12) Uani 1 1 d .
H4 H 0.5779 0.3995 1.0850 0.074 Uiso 1 1 calc R
H5 H 0.6841 0.3341 1.0752 0.074 Uiso 1 1 calc R
H6 H 0.5668 0.3258 1.1259 0.074 Uiso 1 1 calc R
F1 F 0.2524(3) 0.43685(13) 0.87413(12) 0.0378(5) Uani 1 1 d .
F2 F 0.2016(3) 0.47971(13) 0.96620(13) 0.0462(6) Uani 1 1 d .
F3 F 0.0413(3) 0.46146(12) 0.89235(13) 0.0400(6) Uani 1 1 d .
F4 F 0.0266(3) 0.28280(13) 1.01776(11) 0.0358(5) Uani 1 1 d .
F5 F 0.0898(3) 0.38985(15) 1.05012(12) 0.0442(6) Uani 1 1 d .
F6 F -0.0834(3) 0.37797(13) 0.98141(12) 0.0383(5) Uani 1 1 d .
C11 C 0.2186(4) 0.26677(18) 0.77825(16) 0.0218(6) Uani 1 1 d .
C12 C 0.1660(4) 0.33229(19) 0.75269(17) 0.0246(7) Uani 1 1 d .
H7 H 0.1030 0.3598 0.7763 0.030 Uiso 1 1 calc R
C13 C 0.2043(4) 0.35774(19) 0.69336(17) 0.0270(7) Uani 1 1 d .
H8 H 0.1668 0.4023 0.6767 0.032 Uiso 1 1 calc R
C14 C 0.2974(4) 0.31869(19) 0.65781(17) 0.0285(8) Uani 1 1 d .
C15 C 0.3509(4) 0.25286(19) 0.68296(18) 0.0273(7) Uani 1 1 d .
H9 H 0.4145 0.2257 0.6594 0.033 Uiso 1 1 calc R
C16 C 0.3113(4) 0.22699(17) 0.74238(17) 0.0223(7) Uani 1 1 d .
C17 C 0.3634(4) 0.15583(18) 0.77360(17) 0.0223(7) Uani 1 1 d .
C18 C 0.5228(4) 0.1580(2) 0.78239(19) 0.0283(7) Uani 1 1 d .
C19 C 0.3198(4) 0.09012(18) 0.73082(17) 0.0225(7) Uani 1 1 d .
F7 F 0.5646(2) 0.22039(12) 0.81141(12) 0.0366(5) Uani 1 1 d .
F8 F 0.5889(2) 0.15391(15) 0.72724(13) 0.0429(6) Uani 1 1 d .
F9 F 0.5738(2) 0.10380(14) 0.82004(14) 0.0418(6) Uani 1 1 d .
F10 F 0.1815(2) 0.08515(11) 0.72437(10) 0.0282(4) Uani 1 1 d .
F11 F 0.3646(2) 0.09223(11) 0.67101(10) 0.0309(5) Uani 1 1 d .
F12 F 0.3641(2) 0.02619(11) 0.75676(11) 0.0312(5) Uani 1 1 d .
C20 C 0.3431(5) 0.3473(2) 0.5943(2) 0.0386(10) Uani 1 1 d .
H10 H 0.2795 0.3856 0.5783 0.058 Uiso 1 1 calc R
H11 H 0.3432 0.3073 0.5629 0.058 Uiso 1 1 calc R
H12 H 0.4365 0.3675 0.6004 0.058 Uiso 1 1 calc R
Fe1 Fe -0.00114(5) 0.13810(3) 0.87762(2) 0.02328(13) Uani 1 1 d .
C21 C -0.1155(4) 0.2054(2) 0.90076(18) 0.0269(7) Uani 1 1 d .
O3 O -0.1992(3) 0.24536(16) 0.91640(14) 0.0347(6) Uani 1 1 d .
C22 C -0.0464(4) 0.15121(19) 0.79575(19) 0.0270(7) Uani 1 1 d .
O4 O -0.0817(3) 0.15976(17) 0.74196(13) 0.0374(7) Uani 1 1 d .
C23 C 0.0488(5) 0.0933(2) 0.96921(19) 0.0354(9) Uani 1 1 d .
H13 H 0.0591 0.1209 1.0079 0.043 Uiso 1 1 calc R
C24 C -0.0751(5) 0.0616(2) 0.9429(2) 0.0363(9) Uani 1 1 d .
H14 H -0.1623 0.0640 0.9614 0.044 Uiso 1 1 calc R
C25 C -0.0478(5) 0.0259(2) 0.8847(2) 0.0350(9) Uani 1 1 d .
H15 H -0.1126 0.0002 0.8571 0.042 Uiso 1 1 calc R
C26 C 0.0958(4) 0.03577(19) 0.87505(19) 0.0302(8) Uani 1 1 d .
H16 H 0.1431 0.0180 0.8395 0.036 Uiso 1 1 calc R
C27 C 0.1552(4) 0.0763(2) 0.92713(19) 0.0327(8) Uani 1 1 d .
H17 H 0.2495 0.0898 0.9332 0.039 Uiso 1 1 calc R
N1 N 0.6391(4) 0.42155(19) 0.82439(17) 0.0349(7) Uani 1 1 d .
C28 C 0.6733(6) 0.4997(3) 0.8207(3) 0.0511(12) Uani 1 1 d .
H18 H 0.5984 0.5286 0.8376 0.077 Uiso 1 1 calc R
H19 H 0.6851 0.5132 0.7757 0.077 Uiso 1 1 calc R
H20 H 0.7592 0.5093 0.8465 0.077 Uiso 1 1 calc R
C29 C 0.6113(6) 0.4005(3) 0.8911(2) 0.0556(13) Uani 1 1 d .
H21 H 0.6957 0.4062 0.9189 0.083 Uiso 1 1 calc R
H22 H 0.5811 0.3495 0.8918 0.083 Uiso 1 1 calc R
H23 H 0.5387 0.4319 0.9068 0.083 Uiso 1 1 calc R
C30 C 0.5096(5) 0.4077(3) 0.7820(2) 0.0446(10) Uani 1 1 d .
H24 H 0.4364 0.4409 0.7944 0.067 Uiso 1 1 calc R
H25 H 0.4798 0.3571 0.7873 0.067 Uiso 1 1 calc R
H26 H 0.5288 0.4163 0.7368 0.067 Uiso 1 1 calc R
C31 C 0.7569(5) 0.3732(2) 0.8018(2) 0.0412(10) Uani 1 1 d .
H27 H 0.8427 0.3861 0.8273 0.049 Uiso 1 1 calc R
H28 H 0.7352 0.3217 0.8115 0.049 Uiso 1 1 calc R
C32 C 0.7842(4) 0.3789(2) 0.7316(2) 0.0336(8) Uani 1 1 d .
C33 C 0.7341(5) 0.3252(3) 0.6881(3) 0.0514(12) Uani 1 1 d .
H29 H 0.6784 0.2868 0.7030 0.062 Uiso 1 1 calc R
C34 C 0.7649(6) 0.3275(3) 0.6230(3) 0.0560(13) Uani 1 1 d .
H30 H 0.7353 0.2895 0.5944 0.067 Uiso 1 1 calc R
C35 C 0.8383(5) 0.3853(3) 0.6016(3) 0.0543(13) Uani 1 1 d .
H31 H 0.8544 0.3888 0.5570 0.065 Uiso 1 1 calc R
C36 C 0.8892(5) 0.4386(3) 0.6429(2) 0.0467(11) Uani 1 1 d .
H32 H 0.9432 0.4773 0.6273 0.056 Uiso 1 1 calc R
C37 C 0.8610(5) 0.4353(2) 0.7078(2) 0.0390(9) Uani 1 1 d .
H33 H 0.8952 0.4725 0.7363 0.047 Uiso 1 1 calc R

loop_
_atom_site_aniso_label
_atom_site_aniso_U_11
_atom_site_aniso_U_22
_atom_site_aniso_U_33
_atom_site_aniso_U_23
_atom_site_aniso_U_13
_atom_site_aniso_U_12
Ge1 0.0234(2) 0.01806(18) 0.01932(18) 0.00079(12) 0.00369(13) 0.00068(13)
O1 0.0241(12) 0.0235(12) 0.0231(12) -0.0031(9) 0.0057(9) 0.0020(9)
O2 0.0260(13) 0.0217(11) 0.0228(12) -0.0011(9) 0.0055(9) 0.0022(9)
C1 0.0272(18) 0.0226(16) 0.0220(16) 0.0017(13) 0.0030(13) -0.0004(13)
C2 0.0280(18) 0.0286(18) 0.0228(16) -0.0005(13) -0.0002(14) 0.0003(14)
C3 0.032(2) 0.043(2) 0.0279(18) 0.0005(16) -0.0013(15) 0.0018(17)
C4 0.036(2) 0.044(2) 0.0256(18) -0.0066(16) -0.0009(16) -0.0076(17)
C5 0.036(2) 0.0332(19) 0.0249(17) -0.0050(15) 0.0034(15) -0.0022(16)
C6 0.0258(18) 0.0257(17) 0.0247(16) -0.0019(13) 0.0035(14) -0.0044(14)
C7 0.0328(19) 0.0203(16) 0.0200(15) -0.0018(12) 0.0076(14) -0.0008(13)
C8 0.038(2) 0.0243(18) 0.035(2) -0.0029(15) 0.0085(16) -0.0016(15)
C9 0.037(2) 0.0293(18) 0.0249(17) -0.0046(14) 0.0087(15) -0.0002(15)
C10 0.046(3) 0.062(3) 0.039(2) -0.017(2) -0.010(2) -0.003(2)
F1 0.0391(13) 0.0321(12) 0.0436(13) 0.0066(10) 0.0156(11) -0.0049(10)
F2 0.0663(18) 0.0219(11) 0.0503(15) -0.0117(10) 0.0023(13) -0.0060(11)
F3 0.0407(14) 0.0223(11) 0.0575(16) 0.0067(10) 0.0077(11) 0.0048(10)
F4 0.0433(14) 0.0355(12) 0.0297(12) 0.0052(9) 0.0119(10) -0.0027(10)
F5 0.0502(15) 0.0526(15) 0.0309(12) -0.0190(11) 0.0137(11) -0.0073(12)
F6 0.0347(13) 0.0402(13) 0.0411(13) -0.0037(10) 0.0130(10) 0.0080(10)
C11 0.0228(16) 0.0203(15) 0.0224(15) -0.0003(12) 0.0026(13) -0.0016(12)
C12 0.0275(18) 0.0221(16) 0.0250(16) 0.0001(13) 0.0081(13) 0.0027(13)
C13 0.034(2) 0.0202(16) 0.0269(17) 0.0024(13) 0.0042(15) -0.0001(14)
C14 0.041(2) 0.0225(17) 0.0226(16) -0.0024(13) 0.0094(15) -0.0041(15)
C15 0.0329(19) 0.0207(16) 0.0294(18) -0.0053(13) 0.0123(15) -0.0040(14)
C16 0.0240(17) 0.0172(15) 0.0261(16) -0.0024(12) 0.0055(13) -0.0035(12)
C17 0.0212(16) 0.0201(15) 0.0258(16) -0.0035(12) 0.0041(13) -0.0002(13)
C18 0.0234(18) 0.0237(17) 0.038(2) -0.0036(14) 0.0036(15) -0.0008(14)
C19 0.0237(17) 0.0176(15) 0.0265(16) -0.0009(12) 0.0046(13) 0.0009(12)
F7 0.0293(12) 0.0334(12) 0.0469(14) -0.0086(10) 0.0002(10) -0.0083(9)
F8 0.0267(12) 0.0545(15) 0.0488(15) -0.0111(12) 0.0147(11) -0.0023(11)
F9 0.0277(12) 0.0381(13) 0.0586(16) 0.0001(11) -0.0057(11) 0.0072(10)
F10 0.0252(11) 0.0277(11) 0.0316(11) -0.0037(8) -0.0002(8) -0.0027(8)
F11 0.0413(13) 0.0240(10) 0.0285(11) -0.0060(8) 0.0114(9) -0.0019(9)
F12 0.0364(12) 0.0176(10) 0.0392(12) -0.0002(8) -0.0019(10) 0.0037(9)
C20 0.061(3) 0.0254(18) 0.031(2) 0.0015(15) 0.0207(19) -0.0035(18)
Fe1 0.0270(3) 0.0195(2) 0.0240(3) 0.00196(18) 0.0069(2) -0.00045(19)
C21 0.0231(17) 0.0311(18) 0.0268(17) 0.0005(14) 0.0053(14) -0.0016(15)
O3 0.0259(14) 0.0374(15) 0.0414(16) 0.0018(12) 0.0064(12) 0.0053(12)
C22 0.0214(17) 0.0232(17) 0.037(2) -0.0041(14) 0.0053(14) -0.0028(13)
O4 0.0354(16) 0.0486(17) 0.0281(14) -0.0016(12) -0.0002(12) -0.0033(13)
C23 0.054(3) 0.0282(19) 0.0249(18) 0.0066(14) 0.0115(17) 0.0072(18)
C24 0.042(2) 0.030(2) 0.039(2) 0.0112(16) 0.0167(18) 0.0012(17)
C25 0.041(2) 0.0227(18) 0.043(2) 0.0045(15) 0.0102(18) -0.0051(16)
C26 0.040(2) 0.0168(16) 0.0349(19) 0.0034(14) 0.0090(16) 0.0038(14)
C27 0.035(2) 0.0282(19) 0.035(2) 0.0138(15) 0.0032(16) 0.0024(16)
N1 0.0317(18) 0.0333(17) 0.0402(19) 0.0068(14) 0.0061(14) 0.0021(14)
C28 0.060(3) 0.035(2) 0.060(3) -0.004(2) 0.017(3) -0.001(2)
C29 0.052(3) 0.072(4) 0.043(3) 0.014(2) 0.006(2) 0.008(3)
C30 0.032(2) 0.049(3) 0.053(3) 0.004(2) 0.0006(19) 0.0014(19)
C31 0.034(2) 0.038(2) 0.050(3) 0.0035(19) -0.0028(19) 0.0041(18)
C32 0.0263(19) 0.0283(19) 0.046(2) -0.0003(16) 0.0017(16) 0.0012(15)
C33 0.047(3) 0.039(2) 0.068(3) -0.011(2) 0.002(2) -0.006(2)
C34 0.052(3) 0.059(3) 0.057(3) -0.022(3) -0.003(2) -0.001(2)
C35 0.045(3) 0.066(3) 0.052(3) -0.010(3) -0.001(2) 0.007(2)
C36 0.042(3) 0.051(3) 0.048(3) -0.002(2) 0.007(2) 0.006(2)
C37 0.035(2) 0.033(2) 0.050(2) -0.0021(18) 0.0053(19) 0.0023(17)

loop_
_atom_type_symbol
_atom_type_description
_atom_type_scat_dispersion_real
_atom_type_scat_dispersion_imag
_atom_type_scat_source
C C 0.0033 0.0016 'International Tables Vol C Tables 4.2.6.8 and 6.1.1.4'
H H 0.0000 0.0000 'International Tables Vol C Tables 4.2.6.8 and 6.1.1.4'
N N 0.0061 0.0033 'International Tables Vol C Tables 4.2.6.8 and 6.1.1.4'
O O 0.0106 0.0060 'International Tables Vol C Tables 4.2.6.8 and 6.1.1.4'
F F 0.0171 0.0103 'International Tables Vol C Tables 4.2.6.8 and 6.1.1.4'
Fe Fe 0.3463 0.8444 'International Tables Vol C Tables 4.2.6.8 and 6.1.1.4'
Ge Ge 0.1547 1.8001 'International Tables Vol C Tables 4.2.6.8 and 6.1.1.4'

loop_
_geom_angle_atom_site_label_1
_geom_angle_atom_site_label_2
_geom_angle_atom_site_label_3
_geom_angle
C11 Ge1 C1 113.62(14)
C11 Ge1 O1 92.70(12)
C1 Ge1 O1 82.20(13)
C11 Ge1 O2 81.90(12)
C1 Ge1 O2 91.53(13)
O1 Ge1 O2 169.37(10)
C11 Ge1 Fe1 123.31(10)
C1 Ge1 Fe1 122.96(10)
O1 Ge1 Fe1 97.65(7)
O2 Ge1 Fe1 92.96(7)
C7 O1 Ge1 115.5(2)
C17 O2 Ge1 116.0(2)
C2 C1 C6 118.2(3)
C2 C1 Ge1 126.4(3)
C6 C1 Ge1 115.3(3)
C3 C2 C1 120.6(4)
C3 C2 H1 119.7
C1 C2 H1 119.7
C2 C3 C4 121.2(4)
C2 C3 H2 119.4
C4 C3 H2 119.4
C5 C4 C3 118.3(4)
C5 C4 C10 121.0(4)
C3 C4 C10 120.7(4)
C4 C5 C6 120.7(4)
C4 C5 H3 119.6
C6 C5 H3 119.6
C1 C6 C5 120.8(3)
C1 C6 C7 114.9(3)
C5 C6 C7 124.3(3)
O1 C7 C6 111.9(3)
O1 C7 C8 107.1(3)
C6 C7 C8 111.5(3)
O1 C7 C9 108.6(3)
C6 C7 C9 108.7(3)
C8 C7 C9 108.9(3)
F3 C8 F2 107.0(3)
F3 C8 F1 106.6(3)
F2 C8 F1 106.0(3)
F3 C8 C7 112.6(3)
F2 C8 C7 114.5(3)
F1 C8 C7 109.6(3)
F5 C9 F6 106.6(3)
F5 C9 F4 106.4(3)
F6 C9 F4 106.7(3)
F5 C9 C7 114.3(3)
F6 C9 C7 112.7(3)
F4 C9 C7 109.7(3)
C4 C10 H4 109.5
C4 C10 H5 109.5
H4 C10 H5 109.5
C4 C10 H6 109.5
H4 C10 H6 109.5
H5 C10 H6 109.5
C12 C11 C16 118.4(3)
C12 C11 Ge1 126.3(3)
C16 C11 Ge1 115.3(2)
C13 C12 C11 121.0(3)
C13 C12 H7 119.5
C11 C12 H7 119.5
C12 C13 C14 120.8(3)
C12 C13 H8 119.6
C14 C13 H8 119.6
C13 C14 C15 118.7(3)
C13 C14 C20 121.0(3)
C15 C14 C20 120.2(3)
C16 C15 C14 120.4(3)
C16 C15 H9 119.8
C14 C15 H9 119.8
C15 C16 C11 120.6(3)
C15 C16 C17 124.3(3)
C11 C16 C17 115.1(3)
O2 C17 C16 111.7(3)
O2 C17 C19 108.6(3)
C16 C17 C19 110.4(3)
O2 C17 C18 107.6(3)
C16 C17 C18 109.4(3)
C19 C17 C18 109.1(3)
F9 C18 F7 106.0(3)
F9 C18 F8 106.1(3)
F7 C18 F8 106.4(3)
F9 C18 C17 112.5(3)
F7 C18 C17 110.4(3)
F8 C18 C17 114.8(3)
F11 C19 F10 106.5(3)
F11 C19 F12 106.4(3)
F10 C19 F12 105.9(3)
F11 C19 C17 114.8(3)
F10 C19 C17 110.5(3)
F12 C19 C17 112.2(3)
C14 C20 H10 109.5
C14 C20 H11 109.5
H10 C20 H11 109.5
C14 C20 H12 109.5
H10 C20 H12 109.5
H11 C20 H12 109.5
C21 Fe1 C22 92.43(17)
C21 Fe1 C26 158.60(16)
C22 Fe1 C26 100.72(16)
C21 Fe1 C23 98.29(16)
C22 Fe1 C23 164.92(17)
C26 Fe1 C23 66.04(15)
C21 Fe1 C24 92.72(17)
C22 Fe1 C24 129.96(18)
C26 Fe1 C24 65.89(16)
C23 Fe1 C24 39.34(18)
C21 Fe1 C25 121.76(17)
C22 Fe1 C25 99.11(17)
C26 Fe1 C25 39.72(16)
C23 Fe1 C25 66.20(17)
C24 Fe1 C25 39.16(16)
C21 Fe1 C27 134.05(17)
C22 Fe1 C27 132.89(17)
C26 Fe1 C27 39.04(16)
C23 Fe1 C27 39.51(16)
C24 Fe1 C27 65.87(17)
C25 Fe1 C27 66.13(17)
C21 Fe1 Ge1 93.02(12)
C22 Fe1 Ge1 85.91(12)
C26 Fe1 Ge1 104.62(11)
C23 Fe1 Ge1 103.99(13)
C24 Fe1 Ge1 143.33(13)
C25 Fe1 Ge1 144.34(12)
C27 Fe1 Ge1 84.55(11)
O3 C21 Fe1 174.3(3)
O4 C22 Fe1 177.4(3)
C24 C23 C27 107.6(4)
C24 C23 Fe1 70.4(2)
C27 C23 Fe1 70.6(2)
C24 C23 H13 126.2
C27 C23 H13 126.2
Fe1 C23 H13 124.4
C25 C24 C23 108.9(4)
C25 C24 Fe1 70.7(2)
C23 C24 Fe1 70.3(2)
C25 C24 H14 125.6
C23 C24 H14 125.6
Fe1 C24 H14 125.1
C24 C25 C26 107.0(4)
C24 C25 Fe1 70.1(2)
C26 C25 Fe1 69.7(2)
C24 C25 H15 126.5
C26 C25 H15 126.5
Fe1 C25 H15 125.3
C27 C26 C25 108.6(4)
C27 C26 Fe1 71.0(2)
C25 C26 Fe1 70.6(2)
C27 C26 H16 125.7
C25 C26 H16 125.7
Fe1 C26 H16 124.3
C26 C27 C23 107.9(4)
C26 C27 Fe1 70.0(2)
C23 C27 Fe1 69.9(2)
C26 C27 H17 126.1
C23 C27 H17 126.1
Fe1 C27 H17 125.7
C28 N1 C29 110.8(4)
C28 N1 C30 108.3(4)
C29 N1 C30 108.2(4)
C28 N1 C31 111.7(4)
C29 N1 C31 108.3(4)
C30 N1 C31 109.4(3)
N1 C28 H18 109.5
N1 C28 H19 109.5
H18 C28 H19 109.5
N1 C28 H20 109.5
H18 C28 H20 109.5
H19 C28 H20 109.5
N1 C29 H21 109.5
N1 C29 H22 109.5
H21 C29 H22 109.5
N1 C29 H23 109.5
H21 C29 H23 109.5
H22 C29 H23 109.5
N1 C30 H24 109.5
N1 C30 H25 109.5
H24 C30 H25 109.5
N1 C30 H26 109.5
H24 C30 H26 109.5
H25 C30 H26 109.5
C32 C31 N1 115.6(3)
C32 C31 H27 108.4
N1 C31 H27 108.4
C32 C31 H28 108.4
N1 C31 H28 108.4
H27 C31 H28 107.4
C37 C32 C33 117.8(4)
C37 C32 C31 121.9(4)
C33 C32 C31 120.2(4)
C34 C33 C32 121.0(5)
C34 C33 H29 119.5
C32 C33 H29 119.5
C35 C34 C33 118.8(5)
C35 C34 H30 120.6
C33 C34 H30 120.6
C34 C35 C36 121.5(5)
C34 C35 H31 119.2
C36 C35 H31 119.2
C35 C36 C37 119.4(5)
C35 C36 H32 120.3
C37 C36 H32 120.3
C32 C37 C36 121.3(4)
C32 C37 H33 119.4
C36 C37 H33 119.4

loop_
_geom_bond_atom_site_label_1
_geom_bond_atom_site_label_2
_geom_bond_distance
Ge1 C11 1.966(3)
Ge1 C1 1.969(4)
Ge1 O1 2.043(2)
Ge1 O2 2.047(2)
Ge1 Fe1 2.4065(7)
O1 C7 1.374(4)
O2 C17 1.369(4)
C1 C2 1.395(5)
C1 C6 1.397(5)
C2 C3 1.390(5)
C2 H1 0.9500
C3 C4 1.394(6)
C3 H2 0.9500
C4 C5 1.389(6)
C4 C10 1.515(5)
C5 C6 1.398(5)
C5 H3 0.9500
C6 C7 1.535(5)
C7 C8 1.546(5)
C7 C9 1.549(5)
C8 F3 1.331(5)
C8 F2 1.340(5)
C8 F1 1.352(5)
C9 F5 1.340(4)
C9 F6 1.343(5)
C9 F4 1.346(4)
C10 H4 0.9800
C10 H5 0.9800
C10 H6 0.9800
C11 C12 1.397(5)
C11 C16 1.404(5)
C12 C13 1.388(5)
C12 H7 0.9500
C13 C14 1.396(5)
C13 H8 0.9500
C14 C15 1.401(5)
C14 C20 1.509(5)
C15 C16 1.396(5)
C15 H9 0.9500
C16 C17 1.528(5)
C17 C19 1.541(5)
C17 C18 1.547(5)
C18 F9 1.340(4)
C18 F7 1.344(4)
C18 F8 1.346(4)
C19 F11 1.340(4)
C19 F10 1.344(4)
C19 F12 1.349(4)
C20 H10 0.9800
C20 H11 0.9800
C20 H12 0.9800
Fe1 C21 1.744(4)
Fe1 C22 1.748(4)
Fe1 C26 2.099(4)
Fe1 C23 2.102(4)
Fe1 C24 2.103(4)
Fe1 C25 2.110(4)
Fe1 C27 2.112(4)
C21 O3 1.154(5)
C22 O4 1.160(5)
C23 C24 1.416(7)
C23 C27 1.424(6)
C23 H13 0.9500
C24 C25 1.412(6)
C24 H14 0.9500
C25 C26 1.430(6)
C25 H15 0.9500
C26 C27 1.407(6)
C26 H16 0.9500
C27 H17 0.9500
N1 C28 1.472(6)
N1 C29 1.477(6)
N1 C30 1.514(6)
N1 C31 1.540(6)
C28 H18 0.9800
C28 H19 0.9800
C28 H20 0.9800
C29 H21 0.9800
C29 H22 0.9800
C29 H23 0.9800
C30 H24 0.9800
C30 H25 0.9800
C30 H26 0.9800
C31 C32 1.498(6)
C31 H27 0.9900
C31 H28 0.9900
C32 C37 1.381(6)
C32 C33 1.403(6)
C33 C34 1.401(8)
C33 H29 0.9500
C34 C35 1.365(8)
C34 H30 0.9500
C35 C36 1.372(7)
C35 H31 0.9500
C36 C37 1.392(7)
C36 H32 0.9500
C37 H33 0.9500

loop_
_geom_torsion_atom_site_label_1
_geom_torsion_atom_site_label_2
_geom_torsion_atom_site_label_3
_geom_torsion_atom_site_label_4
_geom_torsion
C11 Ge1 O1 C7 -114.7(2)
C1 Ge1 O1 C7 -1.2(2)
O2 Ge1 O1 C7 -55.5(6)
Fe1 Ge1 O1 C7 121.2(2)
C11 Ge1 O2 C17 -0.7(2)
C1 Ge1 O2 C17 -114.3(2)
O1 Ge1 O2 C17 -60.7(6)
Fe1 Ge1 O2 C17 122.6(2)
C11 Ge1 C1 C2 -89.7(3)
O1 Ge1 C1 C2 -179.3(3)
O2 Ge1 C1 C2 -7.9(3)
Fe1 Ge1 C1 C2 86.6(3)
C11 Ge1 C1 C6 88.2(3)
O1 Ge1 C1 C6 -1.4(3)
O2 Ge1 C1 C6 170.0(3)
Fe1 Ge1 C1 C6 -95.5(3)
C6 C1 C2 C3 -0.6(5)
Ge1 C1 C2 C3 177.2(3)
C1 C2 C3 C4 -0.4(6)
C2 C3 C4 C5 0.4(6)
C2 C3 C4 C10 -179.3(4)
C3 C4 C5 C6 0.6(6)
C10 C4 C5 C6 -179.7(4)
C2 C1 C6 C5 1.6(5)
Ge1 C1 C6 C5 -176.5(3)
C2 C1 C6 C7 -178.4(3)
Ge1 C1 C6 C7 3.5(4)
C4 C5 C6 C1 -1.6(6)
C4 C5 C6 C7 178.4(4)
Ge1 O1 C7 C6 3.3(3)
Ge1 O1 C7 C8 125.8(2)
Ge1 O1 C7 C9 -116.8(3)
C1 C6 C7 O1 -4.4(4)
C5 C6 C7 O1 175.6(3)
C1 C6 C7 C8 -124.4(3)
C5 C6 C7 C8 55.6(5)
C1 C6 C7 C9 115.6(3)
C5 C6 C7 C9 -64.4(4)
O1 C7 C8 F3 50.0(4)
C6 C7 C8 F3 172.7(3)
C9 C7 C8 F3 -67.3(4)
O1 C7 C8 F2 172.5(3)
C6 C7 C8 F2 -64.7(4)
C9 C7 C8 F2 55.2(4)
O1 C7 C8 F1 -68.6(4)
C6 C7 C8 F1 54.2(4)
C9 C7 C8 F1 174.1(3)
O1 C7 C9 F5 -177.3(3)
C6 C7 C9 F5 60.7(4)
C8 C7 C9 F5 -61.0(4)
O1 C7 C9 F6 -55.3(4)
C6 C7 C9 F6 -177.4(3)
C8 C7 C9 F6 61.0(4)
O1 C7 C9 F4 63.4(4)
C6 C7 C9 F4 -58.6(4)
C8 C7 C9 F4 179.7(3)
C1 Ge1 C11 C12 -90.6(3)
O1 Ge1 C11 C12 -8.0(3)
O2 Ge1 C11 C12 -178.8(3)
Fe1 Ge1 C11 C12 93.0(3)
C1 Ge1 C11 C16 87.1(3)
O1 Ge1 C11 C16 169.8(3)
O2 Ge1 C11 C16 -1.0(3)
Fe1 Ge1 C11 C16 -89.2(3)
C16 C11 C12 C13 -0.1(5)
Ge1 C11 C12 C13 177.6(3)
C11 C12 C13 C14 -0.5(6)
C12 C13 C14 C15 0.5(6)
C12 C13 C14 C20 -178.0(4)
C13 C14 C15 C16 0.1(6)
C20 C14 C15 C16 178.6(4)
C14 C15 C16 C11 -0.7(5)
C14 C15 C16 C17 179.7(3)
C12 C11 C16 C15 0.7(5)
Ge1 C11 C16 C15 -177.3(3)
C12 C11 C16 C17 -179.7(3)
Ge1 C11 C16 C17 2.3(4)
Ge1 O2 C17 C16 2.0(3)
Ge1 O2 C17 C19 -120.0(2)
Ge1 O2 C17 C18 122.1(2)
C15 C16 C17 O2 176.8(3)
C11 C16 C17 O2 -2.8(4)
C15 C16 C17 C19 -62.3(4)
C11 C16 C17 C19 118.1(3)
C15 C16 C17 C18 57.8(4)
C11 C16 C17 C18 -121.8(3)
O2 C17 C18 F9 46.8(4)
C16 C17 C18 F9 168.4(3)
C19 C17 C18 F9 -70.8(4)
O2 C17 C18 F7 -71.4(4)
C16 C17 C18 F7 50.1(4)
C19 C17 C18 F7 171.0(3)
O2 C17 C18 F8 168.3(3)
C16 C17 C18 F8 -70.1(4)
C19 C17 C18 F8 50.7(4)
O2 C17 C19 F11 -178.9(3)
C16 C17 C19 F11 58.4(4)
C18 C17 C19 F11 -61.9(4)
O2 C17 C19 F10 60.7(4)
C16 C17 C19 F10 -62.1(4)
C18 C17 C19 F10 177.6(3)
O2 C17 C19 F12 -57.3(4)
C16 C17 C19 F12 179.9(3)
C18 C17 C19 F12 59.6(4)
C11 Ge1 Fe1 C21 -96.44(17)
C1 Ge1 Fe1 C21 87.56(17)
O1 Ge1 Fe1 C21 1.92(14)
O2 Ge1 Fe1 C21 -178.69(14)
C11 Ge1 Fe1 C22 -4.22(17)
C1 Ge1 Fe1 C22 179.78(17)
O1 Ge1 Fe1 C22 94.14(14)
O2 Ge1 Fe1 C22 -86.47(14)
C11 Ge1 Fe1 C26 95.81(17)
C1 Ge1 Fe1 C26 -80.20(17)
O1 Ge1 Fe1 C26 -165.84(13)
O2 Ge1 Fe1 C26 13.56(13)
C11 Ge1 Fe1 C23 164.25(16)
C1 Ge1 Fe1 C23 -11.76(17)
O1 Ge1 Fe1 C23 -97.40(13)
O2 Ge1 Fe1 C23 81.99(13)
C11 Ge1 Fe1 C24 164.9(2)
C1 Ge1 Fe1 C24 -11.1(2)
O1 Ge1 Fe1 C24 -96.7(2)
O2 Ge1 Fe1 C24 82.7(2)
C11 Ge1 Fe1 C25 95.7(2)
C1 Ge1 Fe1 C25 -80.3(2)
O1 Ge1 Fe1 C25 -165.9(2)
O2 Ge1 Fe1 C25 13.5(2)
C11 Ge1 Fe1 C27 129.59(17)
C1 Ge1 Fe1 C27 -46.42(17)
O1 Ge1 Fe1 C27 -132.06(14)
O2 Ge1 Fe1 C27 47.33(14)
C21 Fe1 C23 C24 84.1(3)
C22 Fe1 C23 C24 -50.7(7)
C26 Fe1 C23 C24 -80.6(3)
C25 Fe1 C23 C24 -37.0(2)
C27 Fe1 C23 C24 -117.8(3)
Ge1 Fe1 C23 C24 179.4(2)
C21 Fe1 C23 C27 -158.1(3)
C22 Fe1 C23 C27 67.1(7)
C26 Fe1 C23 C27 37.2(2)
C24 Fe1 C23 C27 117.8(3)
C25 Fe1 C23 C27 80.8(3)
Ge1 Fe1 C23 C27 -62.9(2)
C27 C23 C24 C25 -0.7(4)
Fe1 C23 C24 C25 60.4(3)
C27 C23 C24 Fe1 -61.1(3)
C21 Fe1 C24 C25 140.9(3)
C22 Fe1 C24 C25 45.4(3)
C26 Fe1 C24 C25 -38.3(3)
C23 Fe1 C24 C25 -119.3(4)
C27 Fe1 C24 C25 -81.2(3)
Ge1 Fe1 C24 C25 -120.4(3)
C21 Fe1 C24 C23 -99.8(3)
C22 Fe1 C24 C23 164.8(2)
C26 Fe1 C24 C23 81.0(3)
C25 Fe1 C24 C23 119.3(4)
C27 Fe1 C24 C23 38.1(2)
Ge1 Fe1 C24 C23 -1.0(3)
C23 C24 C25 C26 0.1(4)
Fe1 C24 C25 C26 60.2(3)
C23 C24 C25 Fe1 -60.2(3)
C21 Fe1 C25 C24 -47.8(3)
C22 Fe1 C25 C24 -146.4(3)
C26 Fe1 C25 C24 117.7(4)
C23 Fe1 C25 C24 37.2(3)
C27 Fe1 C25 C24 80.5(3)
Ge1 Fe1 C25 C24 117.9(3)
C21 Fe1 C25 C26 -165.5(2)
C22 Fe1 C25 C26 95.8(3)
C23 Fe1 C25 C26 -80.6(3)
C24 Fe1 C25 C26 -117.7(4)
C27 Fe1 C25 C26 -37.2(2)
Ge1 Fe1 C25 C26 0.1(4)
C24 C25 C26 C27 0.6(4)
Fe1 C25 C26 C27 61.1(3)
C24 C25 C26 Fe1 -60.5(3)
C21 Fe1 C26 C27 -83.0(5)
C22 Fe1 C26 C27 150.0(2)
C23 Fe1 C26 C27 -37.6(2)
C24 Fe1 C26 C27 -80.8(3)
C25 Fe1 C26 C27 -118.6(3)
Ge1 Fe1 C26 C27 61.5(2)
C21 Fe1 C26 C25 35.6(6)
C22 Fe1 C26 C25 -91.4(3)
C23 Fe1 C26 C25 81.0(3)
C24 Fe1 C26 C25 37.8(3)
C27 Fe1 C26 C25 118.6(3)
Ge1 Fe1 C26 C25 -179.9(2)
C25 C26 C27 C23 -1.1(4)
Fe1 C26 C27 C23 59.8(3)
C25 C26 C27 Fe1 -60.9(3)
C24 C23 C27 C26 1.1(4)
Fe1 C23 C27 C26 -59.9(3)
C24 C23 C27 Fe1 61.0(3)
C21 Fe1 C27 C26 149.7(3)
C22 Fe1 C27 C26 -42.1(3)
C23 Fe1 C27 C26 118.8(3)
C24 Fe1 C27 C26 80.9(3)
C25 Fe1 C27 C26 37.9(2)
Ge1 Fe1 C27 C26 -121.3(2)
C21 Fe1 C27 C23 30.9(3)
C22 Fe1 C27 C23 -160.9(3)
C26 Fe1 C27 C23 -118.8(3)
C24 Fe1 C27 C23 -37.9(3)
C25 Fe1 C27 C23 -81.0(3)
Ge1 Fe1 C27 C23 119.8(2)
C28 N1 C31 C32 -66.8(5)
C29 N1 C31 C32 170.8(4)
C30 N1 C31 C32 53.1(5)
N1 C31 C32 C37 80.7(5)
N1 C31 C32 C33 -100.8(5)
C37 C32 C33 C34 2.1(7)
C31 C32 C33 C34 -176.5(5)
C32 C33 C34 C35 -3.8(8)
C33 C34 C35 C36 4.0(8)
C34 C35 C36 C37 -2.6(8)
C33 C32 C37 C36 -0.6(7)
C31 C32 C37 C36 177.9(4)
C35 C36 C37 C32 0.9(7)
